data_7242787
loop_
_publ_author_name
'Karnoukhova, Valentina A.'
'Baranov, Vladimir V.'
'Vologzhanina, Anna V.'
'Kravchenko, Angelina N.'
'Fedyanin, Ivan V.'

_publ_section_title
;
 Self-organization of 1,6-dialkyl-3a,6a-diphenylglycolurils in the
 crystalline state
;
_journal_issue 24
_journal_name_full CrystEngComm
_journal_page_first 4312
_journal_page_last 4319
_journal_paper_doi 10.1039/D1CE00434D
_journal_volume 23
_journal_year 2021
_chemical_formula_moiety 'C20 H22 N4 O2, C2 H4 O2'
_chemical_formula_sum 'C22 H26 N4 O4'
_chemical_formula_weight 410.47
_space_group_crystal_system monoclinic
_space_group_IT_number 14
_space_group_name_Hall '-P 2ybc'
_space_group_name_H-M_alt 'P 1 21/c 1'
_atom_sites_solution_hydrogens mixed
_atom_sites_solution_primary dual
_audit_creation_method SHELXL-2016/6
_audit_update_record
;
2021-03-24 deposited with the CCDC.	2021-05-07 downloaded from the CCDC.
;
_cell_angle_alpha 90
_cell_angle_beta 91.586(2)
_cell_angle_gamma 90
_cell_formula_units_Z 8
_cell_length_a 14.6755(14)
_cell_length_b 17.8903(16)
_cell_length_c 16.1564(15)
_cell_measurement_reflns_used 683
_cell_measurement_temperature 120(2)
_cell_measurement_theta_max 25
_cell_measurement_theta_min 3
_cell_volume 4240.2(7)
_computing_cell_refinement 'Bruker SAINT'
_computing_data_collection 'Bruker APEX2'
_computing_data_reduction 'Bruker SAINT'
_computing_molecular_graphics 'SHELXTL (Sheldrick, 2008)'
_computing_publication_material 'SHELXTL (Sheldrick, 2008)'
_computing_structure_refinement 'SHELXL (Sheldrick, 2015b)'
_computing_structure_solution 'SHELXT (Sheldrick, 2015a)'
_diffrn_ambient_temperature 120(2)
_diffrn_detector_type 'Bruker APEX II CCD area detector'
_diffrn_measured_fraction_theta_full 1.000
_diffrn_measured_fraction_theta_max 1.000
_diffrn_measurement_device_type 'Bruker APEX DUO diffractometer'
_diffrn_measurement_method 'omega scans'
_diffrn_radiation_type MoK\a
_diffrn_radiation_wavelength 0.71073
_diffrn_reflns_av_R_equivalents 0.0940
_diffrn_reflns_av_unetI/netI 0.0774
_diffrn_reflns_Laue_measured_fraction_full 1.000
_diffrn_reflns_Laue_measured_fraction_max 1.000
_diffrn_reflns_limit_h_max 20
_diffrn_reflns_limit_h_min -20
_diffrn_reflns_limit_k_max 25
_diffrn_reflns_limit_k_min -25
_diffrn_reflns_limit_l_max 22
_diffrn_reflns_limit_l_min -22
_diffrn_reflns_number 56043
_diffrn_reflns_point_group_measured_fraction_full 1.000
_diffrn_reflns_point_group_measured_fraction_max 1.000
_diffrn_reflns_theta_full 25.242
_diffrn_reflns_theta_max 30.000
_diffrn_reflns_theta_min 2.172
_exptl_absorpt_coefficient_mu 0.090
_exptl_absorpt_correction_T_max 0.7461
_exptl_absorpt_correction_T_min 0.6784
_exptl_absorpt_correction_type multi-scan
_exptl_absorpt_process_details SADABS
_exptl_crystal_colour colorless
_exptl_crystal_density_diffrn 1.286
_exptl_crystal_description prism
_exptl_crystal_F_000 1744
_exptl_crystal_size_max 0.270
_exptl_crystal_size_mid 0.220
_exptl_crystal_size_min 0.180
_refine_diff_density_max 0.255
_refine_diff_density_min -0.327
_refine_diff_density_rms 0.054
_refine_ls_extinction_method none
_refine_ls_goodness_of_fit_ref 1.010
_refine_ls_hydrogen_treatment mixed
_refine_ls_matrix_type full
_refine_ls_number_parameters 571
_refine_ls_number_reflns 12373
_refine_ls_number_restraints 0
_refine_ls_restrained_S_all 1.010
_refine_ls_R_factor_all 0.1134
_refine_ls_R_factor_gt 0.0553
_refine_ls_shift/su_max 0.000
_refine_ls_shift/su_mean 0.000
_refine_ls_structure_factor_coef Fsqd
_refine_ls_weighting_details 'w=1/[\s^2^(Fo^2^)+(0.0417P)^2^+0.9344P] where P=(Fo^2^+2Fc^2^)/3'
_refine_ls_weighting_scheme calc
_refine_ls_wR_factor_gt 0.1041
_refine_ls_wR_factor_ref 0.1302
_reflns_Friedel_coverage 0.000
_reflns_number_gt 7075
_reflns_number_total 12373
_reflns_threshold_expression I>2\s(I)
_cod_data_source_file d1ce00434d4.cif
_cod_data_source_block 1b-AcOH
_cod_depositor_comments 'Adding full bibliography for 7242772--7242787.cif.'
_cod_original_sg_symbol_H-M 'P 21/c'
_cod_database_code 7242787
_shelx_shelxl_version_number 2016/6
_shelx_space_group_comment
;
The symmetry employed for this shelxl refinement is uniquely defined
by the following loop, which should always be used as a source of
symmetry information in preference to the above space-group names.
They are only intended as comments.
;
_shelx_estimated_absorpt_t_min 0.976
_shelx_estimated_absorpt_t_max 0.984

loop_
_space_group_symop_operation_xyz
'x, y, z'
'-x, y+1/2, -z+1/2'
'-x, -y, -z'
'x, -y-1/2, z-1/2'

loop_
_atom_site_label
_atom_site_type_symbol
_atom_site_fract_x
_atom_site_fract_y
_atom_site_fract_z
_atom_site_U_iso_or_equiv
_atom_site_adp_type
_atom_site_occupancy
_atom_site_site_symmetry_order
_atom_site_calc_flag
_atom_site_refinement_flags_posn
_atom_site_refinement_flags_adp
_atom_site_refinement_flags_occupancy
_atom_site_disorder_assembly
_atom_site_disorder_group
O1 O 0.21451(8) 0.73523(7) 0.12333(7) 0.0261(3) Uani 1 1 d . . . . .
O2 O 0.02170(9) 0.95292(7) 0.30648(8) 0.0283(3) Uani 1 1 d . . . . .
N1 N 0.11556(10) 0.72169(9) 0.23044(9) 0.0218(3) Uani 1 1 d . . . . .
H1N H 0.1583(15) 0.7097(12) 0.2679(13) 0.040(6) Uiso 1 1 d . . . . .
N2 N 0.07539(10) 0.79432(9) 0.12428(9) 0.0229(3) Uani 1 1 d . . . . .
N3 N -0.02735(10) 0.87206(8) 0.20339(9) 0.0232(3) Uani 1 1 d . . . . .
N4 N 0.05990(10) 0.82810(8) 0.30619(10) 0.0222(3) Uani 1 1 d . . . . .
H4N H 0.0828(15) 0.8283(12) 0.3580(14) 0.043(7) Uiso 1 1 d . . . . .
C1 C 0.03716(11) 0.76082(10) 0.25950(10) 0.0200(4) Uani 1 1 d . . . . .
C2 C 0.14262(12) 0.75008(10) 0.15664(11) 0.0217(4) Uani 1 1 d . . . . .
C3 C -0.00419(12) 0.79719(10) 0.17638(10) 0.0213(4) Uani 1 1 d . . . . .
C4 C 0.01887(12) 0.88949(10) 0.27508(11) 0.0224(4) Uani 1 1 d . . . . .
C5 C -0.02656(12) 0.70968(10) 0.30515(10) 0.0203(4) Uani 1 1 d . . . . .
C6 C -0.03561(12) 0.63557(10) 0.28128(11) 0.0236(4) Uani 1 1 d . . . . .
H6A H 0.001530 0.616266 0.239044 0.028 Uiso 1 1 calc R U . . .
C7 C -0.09802(14) 0.58957(11) 0.31824(12) 0.0301(4) Uani 1 1 d . . . . .
H7A H -0.104120 0.539032 0.300921 0.036 Uiso 1 1 calc R U . . .
C8 C -0.15152(14) 0.61670(11) 0.38020(13) 0.0318(5) Uani 1 1 d . . . . .
H8A H -0.194615 0.584975 0.405429 0.038 Uiso 1 1 calc R U . . .
C9 C -0.14246(13) 0.68970(11) 0.40544(12) 0.0288(4) Uani 1 1 d . . . . .
H9A H -0.178672 0.708198 0.448770 0.035 Uiso 1 1 calc R U . . .
C10 C -0.08063(12) 0.73646(10) 0.36788(11) 0.0239(4) Uani 1 1 d . . . . .
H10A H -0.075195 0.787068 0.385121 0.029 Uiso 1 1 calc R U . . .
C11 C -0.08582(12) 0.75576(10) 0.14044(11) 0.0222(4) Uani 1 1 d . . . . .
C12 C -0.07529(13) 0.69939(11) 0.08262(11) 0.0256(4) Uani 1 1 d . . . . .
H12A H -0.016933 0.690114 0.060762 0.031 Uiso 1 1 calc R U . . .
C13 C -0.14886(14) 0.65665(11) 0.05657(12) 0.0299(4) Uani 1 1 d . . . . .
H13A H -0.140902 0.618246 0.016812 0.036 Uiso 1 1 calc R U . . .
C14 C -0.23403(14) 0.66941(11) 0.08797(13) 0.0339(5) Uani 1 1 d . . . . .
H14A H -0.284443 0.639535 0.070327 0.041 Uiso 1 1 calc R U . . .
C15 C -0.24561(13) 0.72566(12) 0.14501(13) 0.0328(5) Uani 1 1 d . . . . .
H15A H -0.304271 0.734995 0.166183 0.039 Uiso 1 1 calc R U . . .
C16 C -0.17204(12) 0.76853(11) 0.17147(12) 0.0269(4) Uani 1 1 d . . . . .
H16A H -0.180352 0.806972 0.211114 0.032 Uiso 1 1 calc R U . . .
C17 C 0.07992(13) 0.82418(11) 0.04013(11) 0.0261(4) Uani 1 1 d . . . . .
H17A H 0.017502 0.836533 0.019698 0.031 Uiso 1 1 calc R U . . .
H17B H 0.104423 0.785174 0.003416 0.031 Uiso 1 1 calc R U . . .
C18 C 0.13905(15) 0.89339(12) 0.03511(13) 0.0366(5) Uani 1 1 d . . . . .
H18A H 0.142709 0.909188 -0.022779 0.055 Uiso 1 1 calc R U . . .
H18B H 0.200372 0.882080 0.057214 0.055 Uiso 1 1 calc R U . . .
H18C H 0.112324 0.933641 0.067655 0.055 Uiso 1 1 calc R U . . .
C19 C -0.06592(13) 0.92911(11) 0.14780(12) 0.0283(4) Uani 1 1 d . . . . .
H19A H -0.085143 0.905053 0.094965 0.034 Uiso 1 1 calc R U . . .
H19B H -0.017845 0.965964 0.135471 0.034 Uiso 1 1 calc R U . . .
C20 C -0.14654(15) 0.96993(13) 0.18247(14) 0.0413(6) Uani 1 1 d . . . . .
H20A H -0.166984 1.008790 0.143445 0.062 Uiso 1 1 calc R U . . .
H20B H -0.128609 0.992997 0.235468 0.062 Uiso 1 1 calc R U . . .
H20C H -0.196313 0.934467 0.190967 0.062 Uiso 1 1 calc R U . . .
O1A O 0.22168(9) 0.70676(10) 0.37181(8) 0.0452(4) Uani 1 1 d . . . . .
O2A O 0.45888(9) 0.57896(7) 0.59403(8) 0.0286(3) Uani 1 1 d . . . . .
N1A N 0.30525(11) 0.76767(10) 0.47406(10) 0.0279(4) Uani 1 1 d . . . . .
H1NA H 0.2588(15) 0.7748(12) 0.5066(14) 0.043(7) Uiso 1 1 d . . . . .
N2A N 0.37639(11) 0.69073(10) 0.38945(9) 0.0300(4) Uani 1 1 d . . . . .
N3A N 0.49790(10) 0.65925(8) 0.48928(9) 0.0233(3) Uani 1 1 d . . . . .
N4A N 0.38957(10) 0.69325(9) 0.57360(9) 0.0216(3) Uani 1 1 d . . . . .
H4NA H 0.3546(16) 0.6903(13) 0.6159(14) 0.047(7) Uiso 1 1 d . . . . .
C1A C 0.39188(12) 0.75509(10) 0.51538(10) 0.0213(4) Uani 1 1 d . . . . .
C2A C 0.29439(13) 0.72007(13) 0.40832(11) 0.0325(5) Uani 1 1 d . . . . .
C3A C 0.45031(12) 0.71862(10) 0.44410(11) 0.0223(4) Uani 1 1 d . . . . .
C4A C 0.44827(12) 0.63861(10) 0.55618(11) 0.0226(4) Uani 1 1 d . . . . .
C5A C 0.43057(12) 0.82537(10) 0.55482(10) 0.0223(4) Uani 1 1 d . . . . .
C6A C 0.39742(14) 0.89515(11) 0.53167(12) 0.0324(5) Uani 1 1 d . . . . .
H6AA H 0.350408 0.899035 0.490274 0.039 Uiso 1 1 calc R U . . .
C7A C 0.43249(16) 0.95896(12) 0.56857(15) 0.0426(6) Uani 1 1 d . . . . .
H7AA H 0.408808 1.006455 0.552843 0.051 Uiso 1 1 calc R U . . .
C8A C 0.50131(15) 0.95447(12) 0.62782(14) 0.0402(5) Uani 1 1 d . . . . .
H8AA H 0.524974 0.998593 0.653080 0.048 Uiso 1 1 calc R U . . .
C9A C 0.53582(14) 0.88535(12) 0.65039(13) 0.0329(5) Uani 1 1 d . . . . .
H9AA H 0.584215 0.881962 0.690498 0.039 Uiso 1 1 calc R U . . .
C10A C 0.50002(12) 0.82099(11) 0.61467(11) 0.0253(4) Uani 1 1 d . . . . .
H10B H 0.523157 0.773549 0.631256 0.030 Uiso 1 1 calc R U . . .
C11A C 0.51410(12) 0.77017(10) 0.39923(11) 0.0220(4) Uani 1 1 d . . . . .
C12A C 0.48362(13) 0.80899(11) 0.32922(11) 0.0275(4) Uani 1 1 d . . . . .
H12B H 0.422291 0.803146 0.309930 0.033 Uiso 1 1 calc R U . . .
C13A C 0.54103(14) 0.85583(11) 0.28739(12) 0.0310(5) Uani 1 1 d . . . . .
H13B H 0.519181 0.881876 0.239592 0.037 Uiso 1 1 calc R U . . .
C14A C 0.62996(14) 0.86490(11) 0.31479(12) 0.0309(5) Uani 1 1 d . . . . .
H14B H 0.669816 0.896673 0.285619 0.037 Uiso 1 1 calc R U . . .
C15A C 0.66098(13) 0.82766(11) 0.38482(12) 0.0304(4) Uani 1 1 d . . . . .
H15B H 0.722178 0.834190 0.404166 0.037 Uiso 1 1 calc R U . . .
C16A C 0.60335(12) 0.78083(11) 0.42698(11) 0.0252(4) Uani 1 1 d . . . . .
H16B H 0.625151 0.755750 0.475427 0.030 Uiso 1 1 calc R U . . .
C17A C 0.38904(16) 0.65201(13) 0.31082(13) 0.0417(6) Uani 1 1 d . . . . .
H17C H 0.454088 0.654870 0.296437 0.050 Uiso 1 1 calc R U . . .
H17D H 0.353052 0.677873 0.266712 0.050 Uiso 1 1 calc R U . . .
C18A C 0.3605(2) 0.57090(16) 0.31336(17) 0.0732(10) Uani 1 1 d . . . . .
H18D H 0.370523 0.547740 0.259399 0.110 Uiso 1 1 calc R U . . .
H18E H 0.295756 0.567671 0.326190 0.110 Uiso 1 1 calc R U . . .
H18F H 0.396766 0.544681 0.356143 0.110 Uiso 1 1 calc R U . . .
C19A C 0.55772(14) 0.60415(11) 0.45143(13) 0.0348(5) Uani 1 1 d . . . . .
H19C H 0.576620 0.622938 0.396881 0.042 Uiso 1 1 calc R U . . .
H19D H 0.523535 0.557047 0.442142 0.042 Uiso 1 1 calc R U . . .
C20A C 0.64169(15) 0.58834(13) 0.50499(16) 0.0493(7) Uani 1 1 d . . . . .
H20D H 0.676540 0.547641 0.480440 0.074 Uiso 1 1 calc R U . . .
H20E H 0.623299 0.573771 0.560570 0.074 Uiso 1 1 calc R U . . .
H20F H 0.679613 0.633366 0.508675 0.074 Uiso 1 1 calc R U . . .
O1S O 0.11113(11) 0.63747(8) 0.97596(8) 0.0369(4) Uani 1 1 d . . . . .
O2S O 0.09230(10) 0.51590(8) 0.95310(9) 0.0352(3) Uani 1 1 d . . . . .
H2S H 0.0664(17) 0.5316(14) 0.9012(16) 0.060(8) Uiso 1 1 d . . . . .
C1S C 0.11633(13) 0.57325(11) 0.99972(12) 0.0278(4) Uani 1 1 d . . . . .
C2S C 0.15073(16) 0.55158(12) 1.08400(12) 0.0385(5) Uani 1 1 d . . . . .
H2SE H 0.178878 0.595043 1.111346 0.058 Uiso 1 1 calc R U . . .
H2SF H 0.196088 0.511697 1.079380 0.058 Uiso 1 1 calc R U . . .
H2SG H 0.099846 0.533740 1.116699 0.058 Uiso 1 1 calc R U . . .
O1SA O 0.29949(10) 0.63361(8) 0.72160(9) 0.0373(4) Uani 1 1 d . . . . .
O2SA O 0.35555(10) 0.51928(8) 0.70535(9) 0.0380(4) Uani 1 1 d . . . . .
H2SA H 0.3874(19) 0.5448(15) 0.6622(17) 0.074(9) Uiso 1 1 d . . . . .
C1SA C 0.30586(13) 0.56952(12) 0.74409(12) 0.0299(4) Uani 1 1 d . . . . .
C2SA C 0.26058(14) 0.53915(13) 0.81875(13) 0.0393(5) Uani 1 1 d . . . . .
H2SB H 0.226116 0.579064 0.845206 0.059 Uiso 1 1 calc R U . . .
H2SC H 0.306964 0.519791 0.857938 0.059 Uiso 1 1 calc R U . . .
H2SD H 0.218981 0.498693 0.802027 0.059 Uiso 1 1 calc R U . . .

loop_
_atom_site_aniso_label
_atom_site_aniso_U_11
_atom_site_aniso_U_22
_atom_site_aniso_U_33
_atom_site_aniso_U_23
_atom_site_aniso_U_13
_atom_site_aniso_U_12
O1 0.0205(7) 0.0365(8) 0.0214(7) -0.0032(6) 0.0049(5) 0.0009(5)
O2 0.0341(8) 0.0234(7) 0.0275(7) -0.0003(6) 0.0027(6) -0.0007(6)
N1 0.0180(8) 0.0306(9) 0.0169(8) 0.0009(6) 0.0005(6) 0.0045(6)
N2 0.0193(8) 0.0332(9) 0.0163(7) 0.0041(6) 0.0018(6) 0.0014(6)
N3 0.0247(8) 0.0236(8) 0.0212(8) 0.0016(6) 0.0000(6) 0.0034(6)
N4 0.0249(8) 0.0245(8) 0.0171(8) -0.0002(6) -0.0026(6) -0.0003(6)
C1 0.0191(9) 0.0251(10) 0.0157(8) -0.0007(7) 0.0006(7) 0.0017(7)
C2 0.0183(9) 0.0286(10) 0.0183(9) -0.0040(7) 0.0001(7) -0.0008(7)
C3 0.0197(9) 0.0266(10) 0.0177(9) 0.0029(7) 0.0025(7) 0.0016(7)
C4 0.0215(9) 0.0253(10) 0.0207(9) 0.0024(7) 0.0048(7) -0.0003(7)
C5 0.0193(9) 0.0262(10) 0.0153(8) 0.0015(7) -0.0004(7) 0.0020(7)
C6 0.0254(10) 0.0255(10) 0.0201(9) 0.0000(7) 0.0040(7) 0.0033(8)
C7 0.0346(11) 0.0243(10) 0.0315(11) -0.0011(8) 0.0053(9) -0.0010(8)
C8 0.0298(11) 0.0308(11) 0.0352(12) 0.0018(9) 0.0098(9) -0.0059(8)
C9 0.0274(10) 0.0351(12) 0.0244(10) -0.0013(8) 0.0079(8) -0.0003(8)
C10 0.0248(10) 0.0250(10) 0.0221(9) -0.0021(7) 0.0022(7) -0.0007(7)
C11 0.0213(9) 0.0278(10) 0.0173(9) 0.0044(7) -0.0015(7) 0.0016(7)
C12 0.0264(10) 0.0285(10) 0.0218(9) 0.0039(8) -0.0009(8) 0.0025(8)
C13 0.0365(12) 0.0266(11) 0.0263(10) 0.0033(8) -0.0059(9) 0.0001(8)
C14 0.0316(11) 0.0335(12) 0.0359(12) 0.0079(9) -0.0108(9) -0.0070(9)
C15 0.0206(10) 0.0399(12) 0.0377(12) 0.0033(9) -0.0026(8) -0.0021(8)
C16 0.0223(10) 0.0331(11) 0.0253(10) -0.0007(8) -0.0002(8) 0.0012(8)
C17 0.0260(10) 0.0354(11) 0.0170(9) 0.0037(8) 0.0024(7) 0.0012(8)
C18 0.0401(13) 0.0374(12) 0.0330(12) 0.0048(9) 0.0111(10) -0.0029(10)
C19 0.0283(10) 0.0300(11) 0.0265(10) 0.0070(8) 0.0008(8) 0.0070(8)
C20 0.0404(13) 0.0460(14) 0.0377(13) 0.0106(10) 0.0060(10) 0.0181(10)
O1A 0.0242(8) 0.0900(13) 0.0211(7) 0.0063(8) -0.0045(6) -0.0178(8)
O2A 0.0327(8) 0.0236(7) 0.0301(7) 0.0018(6) 0.0083(6) -0.0013(6)
N1A 0.0162(8) 0.0486(11) 0.0188(8) 0.0034(7) 0.0008(6) 0.0005(7)
N2A 0.0227(8) 0.0500(11) 0.0174(8) -0.0078(7) 0.0039(6) -0.0120(7)
N3A 0.0247(8) 0.0234(8) 0.0222(8) -0.0004(6) 0.0086(6) -0.0020(6)
N4A 0.0217(8) 0.0274(9) 0.0159(8) 0.0007(6) 0.0046(6) -0.0005(6)
C1A 0.0165(8) 0.0309(10) 0.0165(8) 0.0024(7) 0.0012(7) 0.0002(7)
C2A 0.0237(10) 0.0571(14) 0.0167(9) 0.0061(9) 0.0008(8) -0.0091(9)
C3A 0.0195(9) 0.0301(10) 0.0173(9) -0.0029(7) 0.0016(7) -0.0026(7)
C4A 0.0219(9) 0.0237(10) 0.0223(9) -0.0032(7) 0.0033(7) -0.0041(7)
C5A 0.0226(9) 0.0277(10) 0.0171(9) 0.0003(7) 0.0065(7) 0.0008(7)
C6A 0.0368(12) 0.0304(11) 0.0300(11) 0.0051(9) 0.0039(9) 0.0052(9)
C7A 0.0513(15) 0.0263(12) 0.0508(15) 0.0016(10) 0.0143(12) 0.0048(10)
C8A 0.0414(13) 0.0325(12) 0.0475(14) -0.0120(10) 0.0161(11) -0.0098(10)
C9A 0.0290(11) 0.0410(13) 0.0290(11) -0.0086(9) 0.0050(9) -0.0051(9)
C10A 0.0233(10) 0.0287(10) 0.0240(10) -0.0026(8) 0.0036(7) 0.0008(8)
C11A 0.0229(9) 0.0265(10) 0.0170(9) -0.0024(7) 0.0047(7) -0.0003(7)
C12A 0.0252(10) 0.0349(11) 0.0223(10) 0.0000(8) -0.0009(8) 0.0024(8)
C13A 0.0382(12) 0.0321(11) 0.0228(10) 0.0068(8) 0.0043(9) 0.0043(9)
C14A 0.0331(11) 0.0287(11) 0.0315(11) 0.0050(8) 0.0109(9) -0.0022(8)
C15A 0.0222(10) 0.0327(11) 0.0365(12) 0.0064(9) 0.0032(8) -0.0021(8)
C16A 0.0219(9) 0.0303(11) 0.0236(10) 0.0049(8) 0.0015(7) 0.0000(8)
C17A 0.0416(13) 0.0625(16) 0.0213(10) -0.0169(10) 0.0093(9) -0.0228(11)
C18A 0.084(2) 0.081(2) 0.0558(17) -0.0358(15) 0.0298(15) -0.0547(17)
C19A 0.0387(12) 0.0271(11) 0.0399(12) -0.0016(9) 0.0214(10) 0.0026(9)
C20A 0.0357(13) 0.0408(14) 0.0727(18) 0.0158(12) 0.0262(12) 0.0120(10)
O1S 0.0577(10) 0.0267(8) 0.0262(8) 0.0029(6) -0.0021(7) 0.0013(7)
O2S 0.0506(10) 0.0263(8) 0.0287(8) 0.0021(6) 0.0016(7) -0.0006(7)
C1S 0.0297(11) 0.0295(11) 0.0247(10) 0.0027(8) 0.0086(8) 0.0007(8)
C2S 0.0475(14) 0.0397(13) 0.0283(11) 0.0068(9) -0.0010(10) -0.0021(10)
O1SA 0.0381(9) 0.0410(9) 0.0332(8) 0.0073(7) 0.0071(7) 0.0072(7)
O2SA 0.0432(9) 0.0346(9) 0.0368(9) 0.0045(7) 0.0158(7) -0.0017(7)
C1SA 0.0228(10) 0.0421(13) 0.0248(10) 0.0034(9) -0.0015(8) -0.0025(9)
C2SA 0.0314(12) 0.0553(15) 0.0316(12) 0.0093(10) 0.0065(9) -0.0011(10)

loop_
_atom_type_symbol
_atom_type_description
_atom_type_scat_dispersion_real
_atom_type_scat_dispersion_imag
_atom_type_scat_source
C C 0.0033 0.0016 'International Tables Vol C Tables 4.2.6.8 and 6.1.1.4'
H H 0.0000 0.0000 'International Tables Vol C Tables 4.2.6.8 and 6.1.1.4'
N N 0.0061 0.0033 'International Tables Vol C Tables 4.2.6.8 and 6.1.1.4'
O O 0.0106 0.0060 'International Tables Vol C Tables 4.2.6.8 and 6.1.1.4'

loop_
_geom_angle_atom_site_label_1
_geom_angle_atom_site_label_2
_geom_angle_atom_site_label_3
_geom_angle
_geom_angle_site_symmetry_1
_geom_angle_site_symmetry_3
_geom_angle_publ_flag
C2 N1 C1 111.04(15) . . ?
C2 N1 H1N 117.9(14) . . ?
C1 N1 H1N 117.0(14) . . ?
C2 N2 C3 112.52(14) . . ?
C2 N2 C17 121.26(15) . . ?
C3 N2 C17 125.48(14) . . ?
C4 N3 C3 110.59(14) . . ?
C4 N3 C19 122.51(16) . . ?
C3 N3 C19 123.28(15) . . ?
C4 N4 C1 112.86(15) . . ?
C4 N4 H4N 120.0(14) . . ?
C1 N4 H4N 124.3(14) . . ?
N1 C1 N4 113.48(14) . . ?
N1 C1 C5 112.07(15) . . ?
N4 C1 C5 112.53(14) . . ?
N1 C1 C3 102.29(13) . . ?
N4 C1 C3 100.10(14) . . ?
C5 C1 C3 115.49(14) . . ?
O1 C2 N2 125.58(17) . . ?
O1 C2 N1 125.25(17) . . ?
N2 C2 N1 109.10(15) . . ?
N3 C3 N2 113.80(15) . . ?
N3 C3 C11 112.23(14) . . ?
N2 C3 C11 113.56(15) . . ?
N3 C3 C1 102.11(13) . . ?
N2 C3 C1 100.32(13) . . ?
C11 C3 C1 113.71(14) . . ?
O2 C4 N4 125.73(17) . . ?
O2 C4 N3 124.49(17) . . ?
N4 C4 N3 109.78(16) . . ?
C6 C5 C10 118.72(16) . . ?
C6 C5 C1 119.86(15) . . ?
C10 C5 C1 121.31(16) . . ?
C7 C6 C5 120.65(17) . . ?
C7 C6 H6A 119.7 . . ?
C5 C6 H6A 119.7 . . ?
C8 C7 C6 120.20(18) . . ?
C8 C7 H7A 119.9 . . ?
C6 C7 H7A 119.9 . . ?
C9 C8 C7 119.89(18) . . ?
C9 C8 H8A 120.1 . . ?
C7 C8 H8A 120.1 . . ?
C8 C9 C10 120.19(18) . . ?
C8 C9 H9A 119.9 . . ?
C10 C9 H9A 119.9 . . ?
C9 C10 C5 120.34(17) . . ?
C9 C10 H10A 119.8 . . ?
C5 C10 H10A 119.8 . . ?
C12 C11 C16 118.77(17) . . ?
C12 C11 C3 120.92(16) . . ?
C16 C11 C3 119.98(16) . . ?
C13 C12 C11 120.53(18) . . ?
C13 C12 H12A 119.7 . . ?
C11 C12 H12A 119.7 . . ?
C12 C13 C14 120.34(19) . . ?
C12 C13 H13A 119.8 . . ?
C14 C13 H13A 119.8 . . ?
C13 C14 C15 119.73(19) . . ?
C13 C14 H14A 120.1 . . ?
C15 C14 H14A 120.1 . . ?
C16 C15 C14 120.15(19) . . ?
C16 C15 H15A 119.9 . . ?
C14 C15 H15A 119.9 . . ?
C15 C16 C11 120.48(19) . . ?
C15 C16 H16A 119.8 . . ?
C11 C16 H16A 119.8 . . ?
N2 C17 C18 112.87(16) . . ?
N2 C17 H17A 109.0 . . ?
C18 C17 H17A 109.0 . . ?
N2 C17 H17B 109.0 . . ?
C18 C17 H17B 109.0 . . ?
H17A C17 H17B 107.8 . . ?
C17 C18 H18A 109.5 . . ?
C17 C18 H18B 109.5 . . ?
H18A C18 H18B 109.5 . . ?
C17 C18 H18C 109.5 . . ?
H18A C18 H18C 109.5 . . ?
H18B C18 H18C 109.5 . . ?
N3 C19 C20 113.78(16) . . ?
N3 C19 H19A 108.8 . . ?
C20 C19 H19A 108.8 . . ?
N3 C19 H19B 108.8 . . ?
C20 C19 H19B 108.8 . . ?
H19A C19 H19B 107.7 . . ?
C19 C20 H20A 109.5 . . ?
C19 C20 H20B 109.5 . . ?
H20A C20 H20B 109.5 . . ?
C19 C20 H20C 109.5 . . ?
H20A C20 H20C 109.5 . . ?
H20B C20 H20C 109.5 . . ?
C2A N1A C1A 110.24(16) . . ?
C2A N1A H1NA 118.6(15) . . ?
C1A N1A H1NA 115.7(14) . . ?
C2A N2A C17A 120.89(17) . . ?
C2A N2A C3A 112.29(15) . . ?
C17A N2A C3A 125.03(16) . . ?
C4A N3A C3A 109.51(14) . . ?
C4A N3A C19A 119.04(16) . . ?
C3A N3A C19A 124.48(15) . . ?
C4A N4A C1A 113.16(15) . . ?
C4A N4A H4NA 121.3(15) . . ?
C1A N4A H4NA 125.6(15) . . ?
N1A C1A N4A 112.56(15) . . ?
N1A C1A C5A 112.48(15) . . ?
N4A C1A C5A 112.04(14) . . ?
N1A C1A C3A 102.42(14) . . ?
N4A C1A C3A 100.29(14) . . ?
C5A C1A C3A 116.18(14) . . ?
O1A C2A N2A 125.6(2) . . ?
O1A C2A N1A 125.1(2) . . ?
N2A C2A N1A 109.32(16) . . ?
N3A C3A N2A 112.96(15) . . ?
N3A C3A C11A 112.97(15) . . ?
N2A C3A C11A 112.07(14) . . ?
N3A C3A C1A 101.33(13) . . ?
N2A C3A C1A 99.81(13) . . ?
C11A C3A C1A 116.67(15) . . ?
O2A C4A N4A 126.80(17) . . ?
O2A C4A N3A 124.03(17) . . ?
N4A C4A N3A 109.16(16) . . ?
C10A C5A C6A 118.95(18) . . ?
C10A C5A C1A 120.42(16) . . ?
C6A C5A C1A 120.62(17) . . ?
C7A C6A C5A 120.2(2) . . ?
C7A C6A H6AA 119.9 . . ?
C5A C6A H6AA 119.9 . . ?
C8A C7A C6A 120.7(2) . . ?
C8A C7A H7AA 119.7 . . ?
C6A C7A H7AA 119.7 . . ?
C7A C8A C9A 119.5(2) . . ?
C7A C8A H8AA 120.2 . . ?
C9A C8A H8AA 120.2 . . ?
C8A C9A C10A 120.1(2) . . ?
C8A C9A H9AA 119.9 . . ?
C10A C9A H9AA 119.9 . . ?
C9A C10A C5A 120.42(18) . . ?
C9A C10A H10B 119.8 . . ?
C5A C10A H10B 119.8 . . ?
C16A C11A C12A 118.31(17) . . ?
C16A C11A C3A 121.37(16) . . ?
C12A C11A C3A 120.32(16) . . ?
C13A C12A C11A 121.01(18) . . ?
C13A C12A H12B 119.5 . . ?
C11A C12A H12B 119.5 . . ?
C14A C13A C12A 120.07(18) . . ?
C14A C13A H13B 120.0 . . ?
C12A C13A H13B 120.0 . . ?
C13A C14A C15A 119.70(18) . . ?
C13A C14A H14B 120.2 . . ?
C15A C14A H14B 120.2 . . ?
C14A C15A C16A 120.28(18) . . ?
C14A C15A H15B 119.9 . . ?
C16A C15A H15B 119.9 . . ?
C15A C16A C11A 120.62(17) . . ?
C15A C16A H16B 119.7 . . ?
C11A C16A H16B 119.7 . . ?
N2A C17A C18A 112.90(18) . . ?
N2A C17A H17C 109.0 . . ?
C18A C17A H17C 109.0 . . ?
N2A C17A H17D 109.0 . . ?
C18A C17A H17D 109.0 . . ?
H17C C17A H17D 107.8 . . ?
C17A C18A H18D 109.5 . . ?
C17A C18A H18E 109.5 . . ?
H18D C18A H18E 109.5 . . ?
C17A C18A H18F 109.5 . . ?
H18D C18A H18F 109.5 . . ?
H18E C18A H18F 109.5 . . ?
N3A C19A C20A 112.03(18) . . ?
N3A C19A H19C 109.2 . . ?
C20A C19A H19C 109.2 . . ?
N3A C19A H19D 109.2 . . ?
C20A C19A H19D 109.2 . . ?
H19C C19A H19D 107.9 . . ?
C19A C20A H20D 109.5 . . ?
C19A C20A H20E 109.5 . . ?
H20D C20A H20E 109.5 . . ?
C19A C20A H20F 109.5 . . ?
H20D C20A H20F 109.5 . . ?
H20E C20A H20F 109.5 . . ?
C1S O2S H2S 111.5(15) . . ?
O1S C1S O2S 122.96(18) . . ?
O1S C1S C2S 123.52(19) . . ?
O2S C1S C2S 113.52(18) . . ?
C1S C2S H2SE 109.5 . . ?
C1S C2S H2SF 109.5 . . ?
H2SE C2S H2SF 109.5 . . ?
C1S C2S H2SG 109.5 . . ?
H2SE C2S H2SG 109.5 . . ?
H2SF C2S H2SG 109.5 . . ?
C1SA O2SA H2SA 107.7(16) . . ?
O1SA C1SA O2SA 122.80(18) . . ?
O1SA C1SA C2SA 123.8(2) . . ?
O2SA C1SA C2SA 113.40(19) . . ?
C1SA C2SA H2SB 109.5 . . ?
C1SA C2SA H2SC 109.5 . . ?
H2SB C2SA H2SC 109.5 . . ?
C1SA C2SA H2SD 109.5 . . ?
H2SB C2SA H2SD 109.5 . . ?
H2SC C2SA H2SD 109.5 . . ?

loop_
_geom_bond_atom_site_label_1
_geom_bond_atom_site_label_2
_geom_bond_distance
_geom_bond_site_symmetry_2
_geom_bond_publ_flag
O1 C2 1.227(2) . ?
O2 C4 1.243(2) . ?
N1 C2 1.365(2) . ?
N1 C1 1.437(2) . ?
N1 H1N 0.89(2) . ?
N2 C2 1.358(2) . ?
N2 C3 1.459(2) . ?
N2 C17 1.464(2) . ?
N3 C4 1.362(2) . ?
N3 C3 1.452(2) . ?
N3 C19 1.463(2) . ?
N4 C4 1.343(2) . ?
N4 C1 1.455(2) . ?
N4 H4N 0.89(2) . ?
C1 C5 1.514(2) . ?
C1 C3 1.597(2) . ?
C3 C11 1.511(2) . ?
C5 C6 1.386(2) . ?
C5 C10 1.390(2) . ?
C6 C7 1.380(3) . ?
C6 H6A 0.9500 . ?
C7 C8 1.378(3) . ?
C7 H7A 0.9500 . ?
C8 C9 1.373(3) . ?
C8 H8A 0.9500 . ?
C9 C10 1.386(3) . ?
C9 H9A 0.9500 . ?
C10 H10A 0.9500 . ?
C11 C12 1.386(3) . ?
C11 C16 1.393(3) . ?
C12 C13 1.379(3) . ?
C12 H12A 0.9500 . ?
C13 C14 1.381(3) . ?
C13 H13A 0.9500 . ?
C14 C15 1.378(3) . ?
C14 H14A 0.9500 . ?
C15 C16 1.382(3) . ?
C15 H15A 0.9500 . ?
C16 H16A 0.9500 . ?
C17 C18 1.515(3) . ?
C17 H17A 0.9900 . ?
C17 H17B 0.9900 . ?
C18 H18A 0.9800 . ?
C18 H18B 0.9800 . ?
C18 H18C 0.9800 . ?
C19 C20 1.511(3) . ?
C19 H19A 0.9900 . ?
C19 H19B 0.9900 . ?
C20 H20A 0.9800 . ?
C20 H20B 0.9800 . ?
C20 H20C 0.9800 . ?
O1A C2A 1.228(2) . ?
O2A C4A 1.237(2) . ?
N1A C2A 1.367(3) . ?
N1A C1A 1.437(2) . ?
N1A H1NA 0.88(2) . ?
N2A C2A 1.355(3) . ?
N2A C17A 1.463(2) . ?
N2A C3A 1.467(2) . ?
N3A C4A 1.371(2) . ?
N3A C3A 1.456(2) . ?
N3A C19A 1.465(2) . ?
N4A C4A 1.338(2) . ?
N4A C1A 1.453(2) . ?
N4A H4NA 0.87(2) . ?
C1A C5A 1.513(3) . ?
C1A C3A 1.594(2) . ?
C3A C11A 1.513(2) . ?
C5A C10A 1.388(3) . ?
C5A C6A 1.387(3) . ?
C6A C7A 1.381(3) . ?
C6A H6AA 0.9500 . ?
C7A C8A 1.375(3) . ?
C7A H7AA 0.9500 . ?
C8A C9A 1.381(3) . ?
C8A H8AA 0.9500 . ?
C9A C10A 1.385(3) . ?
C9A H9AA 0.9500 . ?
C10A H10B 0.9500 . ?
C11A C16A 1.386(2) . ?
C11A C12A 1.391(2) . ?
C12A C13A 1.379(3) . ?
C12A H12B 0.9500 . ?
C13A C14A 1.376(3) . ?
C13A H13B 0.9500 . ?
C14A C15A 1.379(3) . ?
C14A H14B 0.9500 . ?
C15A C16A 1.383(3) . ?
C15A H15B 0.9500 . ?
C16A H16B 0.9500 . ?
C17A C18A 1.511(3) . ?
C17A H17C 0.9900 . ?
C17A H17D 0.9900 . ?
C18A H18D 0.9800 . ?
C18A H18E 0.9800 . ?
C18A H18F 0.9800 . ?
C19A C20A 1.513(3) . ?
C19A H19C 0.9900 . ?
C19A H19D 0.9900 . ?
C20A H20D 0.9800 . ?
C20A H20E 0.9800 . ?
C20A H20F 0.9800 . ?
O1S C1S 1.213(2) . ?
O2S C1S 1.315(2) . ?
O2S H2S 0.95(3) . ?
C1S C2S 1.490(3) . ?
C2S H2SE 0.9800 . ?
C2S H2SF 0.9800 . ?
C2S H2SG 0.9800 . ?
O1SA C1SA 1.206(2) . ?
O2SA C1SA 1.325(2) . ?
O2SA H2SA 0.96(3) . ?
C1SA C2SA 1.495(3) . ?
C2SA H2SB 0.9800 . ?
C2SA H2SC 0.9800 . ?
C2SA H2SD 0.9800 . ?

loop_
_geom_hbond_atom_site_label_D
_geom_hbond_atom_site_label_H
_geom_hbond_atom_site_label_A
_geom_hbond_distance_DH
_geom_hbond_distance_HA
_geom_hbond_distance_DA
_geom_hbond_angle_DHA
_geom_hbond_site_symmetry_A
N1 H1N O1A 0.89(2) 1.90(2) 2.742(2) 159(2) .
O2SA H2SA O2A 0.96(3) 1.66(3) 2.6126(19) 169(3) .
N4A H4NA O1SA 0.87(2) 2.16(2) 2.963(2) 153(2) .
N4 H4N O1S 0.89(2) 2.03(2) 2.890(2) 160(2) 4_575
N1A H1NA O1 0.88(2) 2.02(2) 2.787(2) 145(2) 4_576
N4A H4NA O1 0.87(2) 2.46(2) 3.000(2) 121.3(18) 4_576
O2S H2S O2 0.95(3) 1.67(3) 2.619(2) 172(2) 4_576

loop_
_geom_torsion_atom_site_label_1
_geom_torsion_atom_site_label_2
_geom_torsion_atom_site_label_3
_geom_torsion_atom_site_label_4
_geom_torsion
_geom_torsion_site_symmetry_1
_geom_torsion_site_symmetry_2
_geom_torsion_site_symmetry_3
_geom_torsion_site_symmetry_4
_geom_torsion_publ_flag
C2 N1 C1 N4 -85.57(18) . . . . ?
C2 N1 C1 C5 145.61(15) . . . . ?
C2 N1 C1 C3 21.30(18) . . . . ?
C4 N4 C1 N1 124.28(16) . . . . ?
C4 N4 C1 C5 -107.14(17) . . . . ?
C4 N4 C1 C3 16.03(18) . . . . ?
C3 N2 C2 O1 176.17(17) . . . . ?
C17 N2 C2 O1 5.5(3) . . . . ?
C3 N2 C2 N1 -0.8(2) . . . . ?
C17 N2 C2 N1 -171.50(15) . . . . ?
C1 N1 C2 O1 168.91(17) . . . . ?
C1 N1 C2 N2 -14.1(2) . . . . ?
C4 N3 C3 N2 -87.93(17) . . . . ?
C19 N3 C3 N2 71.0(2) . . . . ?
C4 N3 C3 C11 141.36(15) . . . . ?
C19 N3 C3 C11 -59.7(2) . . . . ?
C4 N3 C3 C1 19.22(18) . . . . ?
C19 N3 C3 C1 178.17(15) . . . . ?
C2 N2 C3 N3 121.44(16) . . . . ?
C17 N2 C3 N3 -68.4(2) . . . . ?
C2 N2 C3 C11 -108.51(17) . . . . ?
C17 N2 C3 C11 61.7(2) . . . . ?
C2 N2 C3 C1 13.18(19) . . . . ?
C17 N2 C3 C1 -176.62(16) . . . . ?
N1 C1 C3 N3 -137.04(14) . . . . ?
N4 C1 C3 N3 -20.11(16) . . . . ?
C5 C1 C3 N3 100.96(16) . . . . ?
N1 C1 C3 N2 -19.75(17) . . . . ?
N4 C1 C3 N2 97.18(15) . . . . ?
C5 C1 C3 N2 -141.75(15) . . . . ?
N1 C1 C3 C11 101.83(16) . . . . ?
N4 C1 C3 C11 -141.23(15) . . . . ?
C5 C1 C3 C11 -20.2(2) . . . . ?
C1 N4 C4 O2 174.67(16) . . . . ?
C1 N4 C4 N3 -5.0(2) . . . . ?
C3 N3 C4 O2 170.08(17) . . . . ?
C19 N3 C4 O2 10.9(3) . . . . ?
C3 N3 C4 N4 -10.2(2) . . . . ?
C19 N3 C4 N4 -169.35(16) . . . . ?
N1 C1 C5 C6 -33.2(2) . . . . ?
N4 C1 C5 C6 -162.50(15) . . . . ?
C3 C1 C5 C6 83.4(2) . . . . ?
N1 C1 C5 C10 150.59(16) . . . . ?
N4 C1 C5 C10 21.3(2) . . . . ?
C3 C1 C5 C10 -92.81(19) . . . . ?
C10 C5 C6 C7 0.9(3) . . . . ?
C1 C5 C6 C7 -175.39(17) . . . . ?
C5 C6 C7 C8 -0.7(3) . . . . ?
C6 C7 C8 C9 -0.2(3) . . . . ?
C7 C8 C9 C10 1.0(3) . . . . ?
C8 C9 C10 C5 -0.8(3) . . . . ?
C6 C5 C10 C9 -0.2(3) . . . . ?
C1 C5 C10 C9 176.10(17) . . . . ?
N3 C3 C11 C12 153.49(16) . . . . ?
N2 C3 C11 C12 22.7(2) . . . . ?
C1 C3 C11 C12 -91.23(19) . . . . ?
N3 C3 C11 C16 -33.2(2) . . . . ?
N2 C3 C11 C16 -164.00(16) . . . . ?
C1 C3 C11 C16 82.1(2) . . . . ?
C16 C11 C12 C13 -0.2(3) . . . . ?
C3 C11 C12 C13 173.22(16) . . . . ?
C11 C12 C13 C14 -0.2(3) . . . . ?
C12 C13 C14 C15 0.7(3) . . . . ?
C13 C14 C15 C16 -0.8(3) . . . . ?
C14 C15 C16 C11 0.5(3) . . . . ?
C12 C11 C16 C15 0.0(3) . . . . ?
C3 C11 C16 C15 -173.45(17) . . . . ?
C2 N2 C17 C18 -81.5(2) . . . . ?
C3 N2 C17 C18 109.1(2) . . . . ?
C4 N3 C19 C20 -69.8(2) . . . . ?
C3 N3 C19 C20 133.66(19) . . . . ?
C2A N1A C1A N4A -82.82(19) . . . . ?
C2A N1A C1A C5A 149.47(16) . . . . ?
C2A N1A C1A C3A 24.02(19) . . . . ?
C4A N4A C1A N1A 120.59(17) . . . . ?
C4A N4A C1A C5A -111.46(17) . . . . ?
C4A N4A C1A C3A 12.40(18) . . . . ?
C17A N2A C2A O1A 13.7(3) . . . . ?
C3A N2A C2A O1A 179.18(19) . . . . ?
C17A N2A C2A N1A -165.65(17) . . . . ?
C3A N2A C2A N1A -0.2(2) . . . . ?
C1A N1A C2A O1A 164.42(19) . . . . ?
C1A N1A C2A N2A -16.2(2) . . . . ?
C4A N3A C3A N2A -80.21(18) . . . . ?
C19A N3A C3A N2A 70.0(2) . . . . ?
C4A N3A C3A C11A 151.27(15) . . . . ?
C19A N3A C3A C11A -58.5(2) . . . . ?
C4A N3A C3A C1A 25.66(18) . . . . ?
C19A N3A C3A C1A 175.90(16) . . . . ?
C2A N2A C3A N3A 120.96(17) . . . . ?
C17A N2A C3A N3A -74.3(2) . . . . ?
C2A N2A C3A C11A -110.05(18) . . . . ?
C17A N2A C3A C11A 54.7(2) . . . . ?
C2A N2A C3A C1A 14.12(19) . . . . ?
C17A N2A C3A C1A 178.89(18) . . . . ?
N1A C1A C3A N3A -137.91(14) . . . . ?
N4A C1A C3A N3A -21.85(16) . . . . ?
C5A C1A C3A N3A 99.10(17) . . . . ?
N1A C1A C3A N2A -21.91(17) . . . . ?
N4A C1A C3A N2A 94.15(15) . . . . ?
C5A C1A C3A N2A -144.91(15) . . . . ?
N1A C1A C3A C11A 98.99(17) . . . . ?
N4A C1A C3A C11A -144.95(15) . . . . ?
C5A C1A C3A C11A -24.0(2) . . . . ?
C1A N4A C4A O2A -178.07(17) . . . . ?
C1A N4A C4A N3A 3.1(2) . . . . ?
C3A N3A C4A O2A 161.73(17) . . . . ?
C19A N3A C4A O2A 9.6(3) . . . . ?
C3A N3A C4A N4A -19.4(2) . . . . ?
C19A N3A C4A N4A -171.53(16) . . . . ?
N1A C1A C5A C10A 163.04(16) . . . . ?
N4A C1A C5A C10A 35.1(2) . . . . ?
C3A C1A C5A C10A -79.4(2) . . . . ?
N1A C1A C5A C6A -17.1(2) . . . . ?
N4A C1A C5A C6A -145.09(17) . . . . ?
C3A C1A C5A C6A 100.5(2) . . . . ?
C10A C5A C6A C7A -0.8(3) . . . . ?
C1A C5A C6A C7A 179.35(18) . . . . ?
C5A C6A C7A C8A 0.8(3) . . . . ?
C6A C7A C8A C9A 0.2(3) . . . . ?
C7A C8A C9A C10A -1.3(3) . . . . ?
C8A C9A C10A C5A 1.3(3) . . . . ?
C6A C5A C10A C9A -0.3(3) . . . . ?
C1A C5A C10A C9A 179.59(16) . . . . ?
N3A C3A C11A C16A -26.9(2) . . . . ?
N2A C3A C11A C16A -155.93(17) . . . . ?
C1A C3A C11A C16A 89.9(2) . . . . ?
N3A C3A C11A C12A 153.95(16) . . . . ?
N2A C3A C11A C12A 25.0(2) . . . . ?
C1A C3A C11A C12A -89.2(2) . . . . ?
C16A C11A C12A C13A 1.2(3) . . . . ?
C3A C11A C12A C13A -179.63(17) . . . . ?
C11A C12A C13A C14A -0.1(3) . . . . ?
C12A C13A C14A C15A -0.8(3) . . . . ?
C13A C14A C15A C16A 0.6(3) . . . . ?
C14A C15A C16A C11A 0.5(3) . . . . ?
C12A C11A C16A C15A -1.4(3) . . . . ?
C3A C11A C16A C15A 179.44(17) . . . . ?
C2A N2A C17A C18A -84.0(3) . . . . ?
C3A N2A C17A C18A 112.4(2) . . . . ?
C4A N3A C19A C20A -72.7(2) . . . . ?
C3A N3A C19A C20A 139.68(18) . . . . ?
